data_4065097
loop_
_publ_author_name
'Albahily, Khalid'
'Fomitcheva, Valeria'
'Shaikh, Yacoob'
'Sebastiao, Elena'
'Gorelsky, Serge I.'
'Gambarotta, Sandro'
'Korobkov, Ilia'
'Duchateau, Robbert'

_publ_section_title
;
 New Self-Activating Organochromium Catalyst Precursor for Selective
 Ethylene Trimerization.
;
_journal_issue 15
_journal_name_full Organometallics
_journal_page_first 4201
_journal_paper_doi 10.1021/om200560e
_journal_volume 30
_journal_year 2011
_chemical_formula_sum 'C87 H126 Cr2 N8 O1.75 P4'
_chemical_formula_weight 1539.84
_chemical_name_systematic
;

 ?

;
_space_group_IT_number 2
_symmetry_cell_setting triclinic
_symmetry_space_group_name_Hall '-P 1'
_symmetry_space_group_name_H-M 'P -1'
_atom_sites_solution_hydrogens geom
_atom_sites_solution_primary direct
_atom_sites_solution_secondary difmap
_audit_creation_method SHELXL-97
_cell_angle_alpha 98.1650(10)
_cell_angle_beta 105.3420(10)
_cell_angle_gamma 101.9230(10)
_cell_formula_units_Z 2
_cell_length_a 13.8420(10)
_cell_length_b 17.7755(13)
_cell_length_c 19.1806(14)
_cell_measurement_reflns_used 6677
_cell_measurement_temperature 200(2)
_cell_measurement_theta_max 24.78
_cell_measurement_theta_min 2.42
_cell_volume 4355.2(6)
_computing_cell_refinement 'SMART, Bruker (2000)'
_computing_data_collection 'SMART, Bruker (2000)'
_computing_data_reduction 'XPREP, Bruker (2000)'
_computing_molecular_graphics 'SHELXTL, Bruker (2000)'
_computing_publication_material 'SHELXTL, Bruker (2000)'
_computing_structure_refinement 'SHELXL-97 (Sheldrick, 1997)'
_computing_structure_solution 'SHELXS-97 (Sheldrick, 1990)'
_diffrn_ambient_temperature 200(2)
_diffrn_measured_fraction_theta_full 0.941
_diffrn_measured_fraction_theta_max 0.941
_diffrn_measurement_device_type 'CCD area detector'
_diffrn_measurement_method 'phi and omega scans'
_diffrn_radiation_monochromator graphite
_diffrn_radiation_source 'fine-focus sealed tube'
_diffrn_radiation_type MoK\a
_diffrn_radiation_wavelength 0.71073
_diffrn_reflns_av_R_equivalents 0.0517
_diffrn_reflns_av_sigmaI/netI 0.0604
_diffrn_reflns_limit_h_max 16
_diffrn_reflns_limit_h_min -16
_diffrn_reflns_limit_k_max 20
_diffrn_reflns_limit_k_min -20
_diffrn_reflns_limit_l_max 22
_diffrn_reflns_limit_l_min -22
_diffrn_reflns_number 40869
_diffrn_reflns_theta_full 24.80
_diffrn_reflns_theta_max 24.80
_diffrn_reflns_theta_min 1.72
_diffrn_standards_decay_% <1
_exptl_absorpt_coefficient_mu 0.372
_exptl_absorpt_correction_T_max 0.9673
_exptl_absorpt_correction_T_min 0.9395
_exptl_absorpt_correction_type multi-scan
_exptl_absorpt_process_details 'SADABS, Bruker (2000)'
_exptl_crystal_colour blue_green
_exptl_crystal_density_diffrn 1.174
_exptl_crystal_density_meas ?
_exptl_crystal_density_method 'not measured'
_exptl_crystal_description block
_exptl_crystal_F_000 1652
_exptl_crystal_size_max 0.17
_exptl_crystal_size_mid 0.14
_exptl_crystal_size_min 0.09
_refine_diff_density_max 0.798
_refine_diff_density_min -0.495
_refine_diff_density_rms 0.074
_refine_ls_extinction_method none
_refine_ls_goodness_of_fit_ref 1.039
_refine_ls_hydrogen_treatment constr
_refine_ls_matrix_type full
_refine_ls_number_parameters 887
_refine_ls_number_reflns 14110
_refine_ls_number_restraints 0
_refine_ls_restrained_S_all 1.039
_refine_ls_R_factor_all 0.1023
_refine_ls_R_factor_gt 0.0618
_refine_ls_shift/su_max 0.001
_refine_ls_shift/su_mean 0.001
_refine_ls_structure_factor_coef Fsqd
_refine_ls_weighting_details 'calc w=1/[\s^2^(Fo^2^)+(0.0866P)^2^+6.6309P] where P=(Fo^2^+2Fc^2^)/3'
_refine_ls_weighting_scheme calc
_refine_ls_wR_factor_gt 0.1615
_refine_ls_wR_factor_ref 0.1887
_reflns_number_gt 9285
_reflns_number_total 14110
_reflns_threshold_expression >2sigma(I)
_cod_data_source_file om200560e_si_002.cif
_cod_data_source_block sg3942
_cod_depositor_comments
;
The following automatic conversions were performed:

'_symmetry_cell_setting' value 'Triclinic' changed to 'triclinic'
according to /home/saulius/struct/CIF-dictionaries/cif_core.dic
dictionary named 'cif_core.dic' version 2.4.1 from 2010-06-29.

Automatic conversion script
Id: cif_fix_values 1715 2011-07-08 13:25:40Z adriana 

The following automatic conversions were performed:

'_exptl_crystal_density_meas' value 'n/a' was changed to '?' - the
value is perceived as not measured.

Automatic conversion script
Id: cif_fix_values 3008 2015-01-20 13:52:24Z robertas 
;
_cod_original_cell_volume 4355.2(5)
_cod_original_sg_symbol_H-M P-1
_cod_database_code 4065097

loop_
_symmetry_equiv_pos_as_xyz
'x, y, z'
'-x, -y, -z'

loop_
_atom_site_label
_atom_site_type_symbol
_atom_site_fract_x
_atom_site_fract_y
_atom_site_fract_z
_atom_site_U_iso_or_equiv
_atom_site_adp_type
_atom_site_occupancy
_atom_site_symmetry_multiplicity
_atom_site_calc_flag
_atom_site_refinement_flags
Cr1 Cr 0.61330(5) 0.28694(4) 0.05846(4) 0.02848(18) Uani 1 1 d .
P1 P 0.50971(8) 0.28596(6) 0.16199(6) 0.0274(2) Uani 1 1 d .
P2 P 0.71391(8) 0.28325(6) -0.04679(6) 0.0291(3) Uani 1 1 d .
N1 N 0.5379(3) 0.21549(19) 0.11652(19) 0.0311(8) Uani 1 1 d .
N2 N 0.5647(3) 0.35855(19) 0.13289(18) 0.0285(8) Uani 1 1 d .
N3 N 0.5958(3) 0.2437(2) -0.05377(19) 0.0327(8) Uani 1 1 d .
N4 N 0.7557(3) 0.3270(2) 0.03872(19) 0.0308(8) Uani 1 1 d .
C1 C 0.5515(4) 0.1387(3) 0.1337(3) 0.0387(11) Uani 1 1 d .
C2 C 0.4531(4) 0.0896(3) 0.1433(4) 0.0713(18) Uani 1 1 d .
H2A H 0.4382 0.1169 0.1858 0.107 Uiso 1 1 calc R
H2B H 0.4632 0.0383 0.1517 0.107 Uiso 1 1 calc R
H2C H 0.3949 0.0821 0.0986 0.107 Uiso 1 1 calc R
C3 C 0.6429(4) 0.1491(3) 0.2013(3) 0.0506(13) Uani 1 1 d .
H3A H 0.6297 0.1760 0.2448 0.076 Uiso 1 1 calc R
H3B H 0.7053 0.1806 0.1943 0.076 Uiso 1 1 calc R
H3C H 0.6529 0.0975 0.2087 0.076 Uiso 1 1 calc R
C4 C 0.5741(5) 0.0957(3) 0.0673(3) 0.0630(16) Uani 1 1 d .
H4A H 0.6370 0.1270 0.0608 0.095 Uiso 1 1 calc R
H4B H 0.5156 0.0883 0.0227 0.095 Uiso 1 1 calc R
H4C H 0.5840 0.0444 0.0757 0.095 Uiso 1 1 calc R
C5 C 0.5573(3) 0.2995(2) 0.2623(2) 0.0324(10) Uani 1 1 d .
C6 C 0.5044(4) 0.2566(3) 0.3030(3) 0.0410(11) Uani 1 1 d .
H6A H 0.4383 0.2215 0.2783 0.049 Uiso 1 1 calc R
C7 C 0.5465(4) 0.2644(3) 0.3777(3) 0.0506(13) Uani 1 1 d .
H7A H 0.5103 0.2341 0.4042 0.061 Uiso 1 1 calc R
C8 C 0.6410(5) 0.3161(4) 0.4141(3) 0.0624(16) Uani 1 1 d .
H8A H 0.6698 0.3220 0.4659 0.075 Uiso 1 1 calc R
C9 C 0.6947(4) 0.3598(3) 0.3752(3) 0.0568(14) Uani 1 1 d .
H9A H 0.7601 0.3958 0.4005 0.068 Uiso 1 1 calc R
C10 C 0.6530(4) 0.3509(3) 0.2999(3) 0.0413(11) Uani 1 1 d .
H10A H 0.6903 0.3805 0.2735 0.050 Uiso 1 1 calc R
C11 C 0.3697(3) 0.2716(2) 0.1429(2) 0.0334(10) Uani 1 1 d .
C12 C 0.3241(3) 0.3115(3) 0.1885(3) 0.0373(10) Uani 1 1 d .
H12A H 0.3662 0.3443 0.2346 0.045 Uiso 1 1 calc R
C13 C 0.2180(4) 0.3033(3) 0.1667(3) 0.0495(13) Uani 1 1 d .
H13A H 0.1879 0.3313 0.1976 0.059 Uiso 1 1 calc R
C14 C 0.1557(4) 0.2549(3) 0.1003(3) 0.0574(15) Uani 1 1 d .
H14A H 0.0831 0.2499 0.0854 0.069 Uiso 1 1 calc R
C15 C 0.1987(4) 0.2138(3) 0.0558(3) 0.0547(13) Uani 1 1 d .
H15A H 0.1558 0.1796 0.0106 0.066 Uiso 1 1 calc R
C16 C 0.3059(4) 0.2225(3) 0.0771(3) 0.0432(12) Uani 1 1 d .
H16A H 0.3353 0.1943 0.0459 0.052 Uiso 1 1 calc R
C17 C 0.5415(3) 0.4357(2) 0.1280(2) 0.0319(9) Uani 1 1 d .
C18 C 0.5320(4) 0.4776(3) 0.2003(3) 0.0470(12) Uani 1 1 d .
H18A H 0.5955 0.4833 0.2405 0.070 Uiso 1 1 calc R
H18B H 0.4727 0.4466 0.2114 0.070 Uiso 1 1 calc R
H18C H 0.5216 0.5297 0.1952 0.070 Uiso 1 1 calc R
C19 C 0.4424(4) 0.4263(3) 0.0653(3) 0.0443(12) Uani 1 1 d .
H19A H 0.3837 0.3937 0.0757 0.066 Uiso 1 1 calc R
H19B H 0.4496 0.4010 0.0188 0.066 Uiso 1 1 calc R
H19C H 0.4304 0.4781 0.0612 0.066 Uiso 1 1 calc R
C20 C 0.6316(4) 0.4866(3) 0.1105(3) 0.0481(12) Uani 1 1 d .
H20A H 0.6960 0.4930 0.1501 0.072 Uiso 1 1 calc R
H20B H 0.6189 0.5383 0.1064 0.072 Uiso 1 1 calc R
H20C H 0.6377 0.4613 0.0636 0.072 Uiso 1 1 calc R
C21 C 0.5020(3) 0.2225(3) -0.1183(2) 0.0394(11) Uani 1 1 d .
C22 C 0.4142(4) 0.1782(4) -0.0942(3) 0.0688(17) Uani 1 1 d .
H22A H 0.4306 0.1307 -0.0794 0.103 Uiso 1 1 calc R
H22B H 0.3498 0.1636 -0.1354 0.103 Uiso 1 1 calc R
H22C H 0.4058 0.2119 -0.0524 0.103 Uiso 1 1 calc R
C23 C 0.4737(4) 0.2961(3) -0.1419(3) 0.0566(14) Uani 1 1 d .
H23A H 0.4671 0.3304 -0.0996 0.085 Uiso 1 1 calc R
H23B H 0.4078 0.2805 -0.1817 0.085 Uiso 1 1 calc R
H23C H 0.5282 0.3244 -0.1594 0.085 Uiso 1 1 calc R
C24 C 0.5129(4) 0.1692(3) -0.1843(3) 0.0587(14) Uani 1 1 d .
H24A H 0.5304 0.1220 -0.1694 0.088 Uiso 1 1 calc R
H24B H 0.5679 0.1975 -0.2014 0.088 Uiso 1 1 calc R
H24C H 0.4473 0.1540 -0.2245 0.088 Uiso 1 1 calc R
C25 C 0.7316(3) 0.3517(3) -0.1085(2) 0.0353(10) Uani 1 1 d .
C26 C 0.7422(4) 0.4310(3) -0.0824(3) 0.0420(11) Uani 1 1 d .
H26A H 0.7440 0.4490 -0.0329 0.050 Uiso 1 1 calc R
C27 C 0.7501(4) 0.4836(3) -0.1283(3) 0.0541(14) Uani 1 1 d .
H27A H 0.7562 0.5375 -0.1104 0.065 Uiso 1 1 calc R
C28 C 0.7493(4) 0.4582(3) -0.2004(3) 0.0591(15) Uani 1 1 d .
H28A H 0.7552 0.4947 -0.2317 0.071 Uiso 1 1 calc R
C29 C 0.7400(4) 0.3800(3) -0.2263(3) 0.0531(14) Uani 1 1 d .
H29A H 0.7390 0.3622 -0.2756 0.064 Uiso 1 1 calc R
C30 C 0.7319(4) 0.3272(3) -0.1801(3) 0.0437(12) Uani 1 1 d .
H30A H 0.7265 0.2734 -0.1980 0.052 Uiso 1 1 calc R
C31 C 0.7806(3) 0.2098(2) -0.0726(2) 0.0321(10) Uani 1 1 d .
C32 C 0.8742(3) 0.2300(3) -0.0884(2) 0.0376(10) Uani 1 1 d .
H32A H 0.9028 0.2832 -0.0889 0.045 Uiso 1 1 calc R
C33 C 0.9260(4) 0.1742(3) -0.1032(3) 0.0453(12) Uani 1 1 d .
H33A H 0.9899 0.1891 -0.1134 0.054 Uiso 1 1 calc R
C34 C 0.8850(4) 0.0970(3) -0.1031(3) 0.0558(14) Uani 1 1 d .
H34A H 0.9209 0.0585 -0.1128 0.067 Uiso 1 1 calc R
C35 C 0.7914(4) 0.0753(3) -0.0888(3) 0.0543(14) Uani 1 1 d .
H35A H 0.7624 0.0216 -0.0899 0.065 Uiso 1 1 calc R
C36 C 0.7396(4) 0.1315(3) -0.0727(3) 0.0407(11) Uani 1 1 d .
H36A H 0.6762 0.1163 -0.0617 0.049 Uiso 1 1 calc R
C37 C 0.8609(3) 0.3485(3) 0.0918(2) 0.0370(10) Uani 1 1 d .
C38 C 0.9436(4) 0.3936(3) 0.0624(3) 0.0540(13) Uani 1 1 d .
H38A H 0.9467 0.3605 0.0180 0.081 Uiso 1 1 calc R
H38B H 1.0113 0.4075 0.1004 0.081 Uiso 1 1 calc R
H38C H 0.9257 0.4417 0.0501 0.081 Uiso 1 1 calc R
C39 C 0.8578(4) 0.4024(3) 0.1604(3) 0.0598(15) Uani 1 1 d .
H39A H 0.8054 0.3750 0.1803 0.090 Uiso 1 1 calc R
H39B H 0.8402 0.4501 0.1471 0.090 Uiso 1 1 calc R
H39C H 0.9258 0.4166 0.1980 0.090 Uiso 1 1 calc R
C40 C 0.8912(4) 0.2752(3) 0.1139(3) 0.0501(13) Uani 1 1 d .
H40A H 0.8385 0.2464 0.1326 0.075 Uiso 1 1 calc R
H40B H 0.9584 0.2910 0.1525 0.075 Uiso 1 1 calc R
H40C H 0.8963 0.2414 0.0707 0.075 Uiso 1 1 calc R
Cr2 Cr 0.10885(5) 0.26247(4) 0.56076(4) 0.03010(18) Uani 1 1 d .
P3 P 0.20356(9) 0.26813(6) 0.45195(6) 0.0305(3) Uani 1 1 d .
P4 P 0.01200(8) 0.26305(6) 0.66830(6) 0.0277(2) Uani 1 1 d .
N5 N 0.0851(3) 0.2634(2) 0.44812(18) 0.0309(8) Uani 1 1 d .
N6 N 0.2498(3) 0.2634(2) 0.53674(19) 0.0336(8) Uani 1 1 d .
N7 N 0.0682(3) 0.20017(19) 0.63903(19) 0.0314(8) Uani 1 1 d .
N8 N 0.0307(3) 0.3258(2) 0.61812(19) 0.0319(8) Uani 1 1 d .
C41 C -0.0107(3) 0.2361(3) 0.3848(3) 0.0407(11) Uani 1 1 d .
C42 C -0.0342(4) 0.1473(3) 0.3540(3) 0.0633(15) Uani 1 1 d .
H42A H 0.0217 0.1362 0.3351 0.095 Uiso 1 1 calc R
H42B H -0.0998 0.1303 0.3138 0.095 Uiso 1 1 calc R
H42C H -0.0395 0.1187 0.3935 0.095 Uiso 1 1 calc R
C43 C -0.0066(5) 0.2798(4) 0.3225(3) 0.081(2) Uani 1 1 d .
H43A H 0.0098 0.3365 0.3420 0.121 Uiso 1 1 calc R
H43B H -0.0740 0.2632 0.2841 0.121 Uiso 1 1 calc R
H43C H 0.0470 0.2680 0.3013 0.121 Uiso 1 1 calc R
C44 C -0.1000(4) 0.2482(4) 0.4141(3) 0.0694(18) Uani 1 1 d .
H44A H -0.0886 0.3042 0.4344 0.104 Uiso 1 1 calc R
H44B H -0.1033 0.2184 0.4530 0.104 Uiso 1 1 calc R
H44C H -0.1653 0.2298 0.3737 0.104 Uiso 1 1 calc R
C45 C 0.2652(3) 0.3583(3) 0.4284(2) 0.0373(10) Uani 1 1 d .
C46 C 0.2269(4) 0.4237(3) 0.4392(3) 0.0510(13) Uani 1 1 d .
H46A H 0.1657 0.4189 0.4538 0.061 Uiso 1 1 calc R
C47 C 0.2758(5) 0.4958(3) 0.4294(4) 0.0680(17) Uani 1 1 d .
H47A H 0.2493 0.5403 0.4384 0.082 Uiso 1 1 calc R
C48 C 0.3630(5) 0.5031(3) 0.4065(4) 0.0686(17) Uani 1 1 d .
H48A H 0.3966 0.5525 0.3997 0.082 Uiso 1 1 calc R
C49 C 0.4014(4) 0.4386(3) 0.3934(3) 0.0575(14) Uani 1 1 d .
H49A H 0.4611 0.4434 0.3772 0.069 Uiso 1 1 calc R
C50 C 0.3522(4) 0.3669(3) 0.4040(3) 0.0436(12) Uani 1 1 d .
H50A H 0.3785 0.3225 0.3944 0.052 Uiso 1 1 calc R
C51 C 0.2227(3) 0.1898(2) 0.3882(2) 0.0350(10) Uani 1 1 d .
C52 C 0.2196(4) 0.1938(3) 0.3153(3) 0.0427(11) Uani 1 1 d .
H52A H 0.2094 0.2397 0.2974 0.051 Uiso 1 1 calc R
C53 C 0.2313(4) 0.1312(3) 0.2691(3) 0.0511(13) Uani 1 1 d .
H53A H 0.2286 0.1344 0.2197 0.061 Uiso 1 1 calc R
C54 C 0.2465(4) 0.0651(3) 0.2936(3) 0.0568(14) Uani 1 1 d .
H54A H 0.2549 0.0227 0.2615 0.068 Uiso 1 1 calc R
C55 C 0.2498(4) 0.0595(3) 0.3651(3) 0.0577(14) Uani 1 1 d .
H55A H 0.2599 0.0132 0.3822 0.069 Uiso 1 1 calc R
C56 C 0.2381(4) 0.1220(3) 0.4124(3) 0.0444(12) Uani 1 1 d .
H56A H 0.2408 0.1182 0.4617 0.053 Uiso 1 1 calc R
C57 C 0.3569(3) 0.2921(3) 0.5867(3) 0.0416(11) Uani 1 1 d .
C58 C 0.3850(4) 0.3815(4) 0.6125(4) 0.0701(17) Uani 1 1 d .
H58A H 0.3340 0.3963 0.6349 0.105 Uiso 1 1 calc R
H58B H 0.3850 0.4063 0.5700 0.105 Uiso 1 1 calc R
H58C H 0.4540 0.3991 0.6489 0.105 Uiso 1 1 calc R
C59 C 0.3623(5) 0.2545(5) 0.6533(3) 0.085(2) Uani 1 1 d .
H59A H 0.3444 0.1972 0.6372 0.128 Uiso 1 1 calc R
H59B H 0.3134 0.2694 0.6780 0.128 Uiso 1 1 calc R
H59C H 0.4327 0.2726 0.6878 0.128 Uiso 1 1 calc R
C60 C 0.4375(4) 0.2708(3) 0.5519(3) 0.0533(13) Uani 1 1 d .
H60A H 0.4210 0.2136 0.5354 0.080 Uiso 1 1 calc R
H60B H 0.5063 0.2893 0.5886 0.080 Uiso 1 1 calc R
H60C H 0.4369 0.2958 0.5095 0.080 Uiso 1 1 calc R
C61 C 0.0478(4) 0.1147(2) 0.6358(3) 0.0382(11) Uani 1 1 d .
C62 C -0.0500(4) 0.0716(3) 0.5725(3) 0.0575(14) Uani 1 1 d .
H62A H -0.1098 0.0875 0.5820 0.086 Uiso 1 1 calc R
H62B H -0.0606 0.0147 0.5689 0.086 Uiso 1 1 calc R
H62C H -0.0423 0.0848 0.5261 0.086 Uiso 1 1 calc R
C63 C 0.1409(4) 0.0893(3) 0.6209(4) 0.0616(16) Uani 1 1 d .
H63A H 0.1484 0.1021 0.5743 0.092 Uiso 1 1 calc R
H63B H 0.1300 0.0325 0.6176 0.092 Uiso 1 1 calc R
H63C H 0.2038 0.1170 0.6614 0.092 Uiso 1 1 calc R
C64 C 0.0370(5) 0.0919(3) 0.7077(3) 0.0567(14) Uani 1 1 d .
H64A H -0.0230 0.1067 0.7180 0.085 Uiso 1 1 calc R
H64B H 0.0999 0.1193 0.7483 0.085 Uiso 1 1 calc R
H64C H 0.0272 0.0350 0.7029 0.085 Uiso 1 1 calc R
C65 C 0.0668(3) 0.3003(2) 0.7683(2) 0.0324(10) Uani 1 1 d .
C66 C 0.1641(3) 0.2911(3) 0.8038(3) 0.0386(11) Uani 1 1 d .
H66A H 0.1989 0.2641 0.7762 0.046 Uiso 1 1 calc R
C67 C 0.2102(4) 0.3206(3) 0.8784(3) 0.0518(13) Uani 1 1 d .
H67A H 0.2759 0.3127 0.9018 0.062 Uiso 1 1 calc R
C68 C 0.1630(4) 0.3610(3) 0.9193(3) 0.0539(14) Uani 1 1 d .
H68A H 0.1958 0.3815 0.9707 0.065 Uiso 1 1 calc R
C69 C 0.0668(4) 0.3721(3) 0.8853(3) 0.0481(13) Uani 1 1 d .
H69A H 0.0344 0.4013 0.9132 0.058 Uiso 1 1 calc R
C70 C 0.0176(4) 0.3405(3) 0.8105(3) 0.0397(11) Uani 1 1 d .
H70A H -0.0496 0.3462 0.7879 0.048 Uiso 1 1 calc R
C71 C -0.1268(3) 0.2257(2) 0.6560(2) 0.0320(10) Uani 1 1 d .
C72 C -0.1643(3) 0.1887(3) 0.7062(3) 0.0379(10) Uani 1 1 d .
H72A H -0.1172 0.1838 0.7504 0.045 Uiso 1 1 calc R
C73 C -0.2695(4) 0.1589(3) 0.6926(3) 0.0478(13) Uani 1 1 d .
H73A H -0.2939 0.1331 0.7270 0.057 Uiso 1 1 calc R
C74 C -0.3391(4) 0.1664(3) 0.6297(3) 0.0572(15) Uani 1 1 d .
H74A H -0.4113 0.1463 0.6209 0.069 Uiso 1 1 calc R
C75 C -0.3032(4) 0.2033(3) 0.5792(3) 0.0584(14) Uani 1 1 d .
H75A H -0.3510 0.2091 0.5358 0.070 Uiso 1 1 calc R
C76 C -0.1975(4) 0.2320(3) 0.5919(3) 0.0444(11) Uani 1 1 d .
H76A H -0.1733 0.2561 0.5565 0.053 Uiso 1 1 calc R
C77 C 0.0369(4) 0.4111(2) 0.6316(3) 0.0394(11) Uani 1 1 d .
C78 C -0.0468(5) 0.4320(3) 0.6640(4) 0.077(2) Uani 1 1 d .
H78A H -0.1155 0.4040 0.6301 0.115 Uiso 1 1 calc R
H78B H -0.0396 0.4887 0.6708 0.115 Uiso 1 1 calc R
H78C H -0.0386 0.4164 0.7119 0.115 Uiso 1 1 calc R
C79 C 0.1397(4) 0.4566(3) 0.6851(4) 0.0662(16) Uani 1 1 d .
H79A H 0.1955 0.4447 0.6665 0.099 Uiso 1 1 calc R
H79B H 0.1466 0.4419 0.7332 0.099 Uiso 1 1 calc R
H79C H 0.1443 0.5130 0.6907 0.099 Uiso 1 1 calc R
C80 C 0.0228(9) 0.4353(4) 0.5585(4) 0.126(4) Uani 1 1 d .
H80A H 0.0757 0.4224 0.5371 0.189 Uiso 1 1 calc R
H80B H 0.0296 0.4920 0.5657 0.189 Uiso 1 1 calc R
H80C H -0.0462 0.4072 0.5251 0.189 Uiso 1 1 calc R
O1 O 0.8990(3) -0.0187(2) 0.0486(2) 0.0752(12) Uiso 1 1 d .
C81 C 0.9656(5) 0.0586(4) 0.0823(4) 0.0687(16) Uiso 1 1 d .
H81A H 0.9432 0.0977 0.0540 0.082 Uiso 1 1 calc R
H81B H 1.0382 0.0599 0.0845 0.082 Uiso 1 1 calc R
C82 C 0.9560(6) 0.0751(5) 0.1560(4) 0.092(2) Uiso 1 1 d .
H82A H 0.9708 0.1324 0.1749 0.111 Uiso 1 1 calc R
H82B H 1.0039 0.0532 0.1907 0.111 Uiso 1 1 calc R
C83 C 0.8434(6) 0.0345(4) 0.1459(4) 0.093(2) Uiso 1 1 d .
H83A H 0.8355 0.0160 0.1910 0.111 Uiso 1 1 calc R
H83B H 0.7977 0.0698 0.1335 0.111 Uiso 1 1 calc R
C84 C 0.8206(7) -0.0330(5) 0.0829(5) 0.104(2) Uiso 1 1 d .
H84A H 0.8190 -0.0825 0.1012 0.124 Uiso 1 1 calc R
H84B H 0.7522 -0.0382 0.0470 0.124 Uiso 1 1 calc R
O2 O 0.4663(10) 0.9703(7) 0.6574(7) 0.184(4) Uiso 0.75 1 d P
C85 C 0.4825(8) 0.9707(6) 0.5870(6) 0.094(3) Uiso 0.75 1 d P
H85A H 0.5548 0.9988 0.5930 0.113 Uiso 0.75 1 calc PR
H85B H 0.4687 0.9163 0.5592 0.113 Uiso 0.75 1 calc PR
C86 C 0.4150(8) 1.0085(6) 0.5508(6) 0.088(3) Uiso 0.75 1 d P
H86A H 0.4456 1.0660 0.5654 0.106 Uiso 0.75 1 calc PR
H86B H 0.4013 0.9923 0.4968 0.106 Uiso 0.75 1 calc PR
C87 C 0.3286(9) 0.9911(7) 0.5669(7) 0.111(4) Uiso 0.75 1 d P
H87A H 0.2761 0.9503 0.5265 0.133 Uiso 0.75 1 calc PR
H87B H 0.3018 1.0383 0.5729 0.133 Uiso 0.75 1 calc PR
C88 C 0.3475(11) 0.9623(9) 0.6350(8) 0.140(5) Uiso 0.75 1 d P
H88A H 0.3082 0.9069 0.6268 0.168 Uiso 0.75 1 calc PR
H88B H 0.3288 0.9948 0.6732 0.168 Uiso 0.75 1 calc PR

loop_
_atom_site_aniso_label
_atom_site_aniso_U_11
_atom_site_aniso_U_22
_atom_site_aniso_U_33
_atom_site_aniso_U_23
_atom_site_aniso_U_13
_atom_site_aniso_U_12
Cr1 0.0287(4) 0.0329(4) 0.0246(4) 0.0037(3) 0.0116(3) 0.0065(3)
P1 0.0262(5) 0.0315(6) 0.0258(6) 0.0067(5) 0.0103(5) 0.0066(4)
P2 0.0302(6) 0.0339(6) 0.0262(6) 0.0058(5) 0.0127(5) 0.0100(5)
N1 0.034(2) 0.0317(19) 0.029(2) 0.0080(16) 0.0117(17) 0.0078(15)
N2 0.0294(19) 0.0313(18) 0.027(2) 0.0056(15) 0.0117(16) 0.0084(15)
N3 0.032(2) 0.042(2) 0.021(2) 0.0034(16) 0.0073(17) 0.0074(16)
N4 0.0260(18) 0.038(2) 0.027(2) 0.0023(16) 0.0078(16) 0.0067(15)
C1 0.044(3) 0.032(2) 0.042(3) 0.009(2) 0.015(2) 0.009(2)
C2 0.059(4) 0.046(3) 0.108(6) 0.032(3) 0.024(4) 0.002(3)
C3 0.059(3) 0.050(3) 0.049(3) 0.014(2) 0.017(3) 0.025(3)
C4 0.101(5) 0.039(3) 0.051(4) 0.004(3) 0.019(3) 0.031(3)
C5 0.035(2) 0.038(2) 0.029(2) 0.0100(19) 0.012(2) 0.013(2)
C6 0.040(3) 0.055(3) 0.034(3) 0.015(2) 0.017(2) 0.015(2)
C7 0.061(4) 0.066(3) 0.036(3) 0.024(3) 0.023(3) 0.023(3)
C8 0.087(5) 0.074(4) 0.030(3) 0.019(3) 0.011(3) 0.032(4)
C9 0.055(3) 0.060(3) 0.039(3) 0.006(3) -0.002(3) 0.005(3)
C10 0.041(3) 0.046(3) 0.033(3) 0.008(2) 0.007(2) 0.007(2)
C11 0.029(2) 0.039(2) 0.032(3) 0.012(2) 0.009(2) 0.0072(19)
C12 0.036(2) 0.045(3) 0.036(3) 0.011(2) 0.016(2) 0.013(2)
C13 0.043(3) 0.056(3) 0.066(4) 0.023(3) 0.032(3) 0.020(3)
C14 0.029(3) 0.072(4) 0.074(4) 0.020(3) 0.017(3) 0.015(3)
C15 0.032(3) 0.065(3) 0.057(4) 0.004(3) 0.007(3) 0.004(2)
C16 0.037(3) 0.048(3) 0.046(3) 0.009(2) 0.016(2) 0.010(2)
C17 0.036(2) 0.030(2) 0.029(2) 0.0066(19) 0.010(2) 0.0088(18)
C18 0.066(3) 0.039(3) 0.042(3) 0.007(2) 0.021(3) 0.022(2)
C19 0.048(3) 0.047(3) 0.041(3) 0.013(2) 0.010(2) 0.020(2)
C20 0.052(3) 0.040(3) 0.060(3) 0.022(2) 0.022(3) 0.013(2)
C21 0.033(2) 0.055(3) 0.027(3) 0.005(2) 0.008(2) 0.009(2)
C22 0.032(3) 0.107(5) 0.053(4) 0.025(3) 0.003(3) -0.007(3)
C23 0.051(3) 0.074(4) 0.045(3) 0.011(3) 0.005(3) 0.030(3)
C24 0.054(3) 0.068(4) 0.039(3) -0.011(3) 0.001(3) 0.015(3)
C25 0.034(2) 0.046(3) 0.034(3) 0.012(2) 0.017(2) 0.016(2)
C26 0.049(3) 0.042(3) 0.041(3) 0.009(2) 0.021(2) 0.016(2)
C27 0.072(4) 0.041(3) 0.061(4) 0.018(3) 0.032(3) 0.021(3)
C28 0.068(4) 0.067(4) 0.064(4) 0.038(3) 0.034(3) 0.029(3)
C29 0.068(4) 0.070(4) 0.042(3) 0.024(3) 0.034(3) 0.030(3)
C30 0.054(3) 0.049(3) 0.037(3) 0.011(2) 0.021(3) 0.019(2)
C31 0.034(2) 0.039(2) 0.026(2) 0.0063(19) 0.011(2) 0.0124(19)
C32 0.039(3) 0.043(3) 0.036(3) 0.009(2) 0.017(2) 0.012(2)
C33 0.043(3) 0.060(3) 0.041(3) 0.013(2) 0.017(2) 0.024(2)
C34 0.059(3) 0.056(3) 0.061(4) 0.011(3) 0.020(3) 0.034(3)
C35 0.056(3) 0.040(3) 0.071(4) 0.014(3) 0.020(3) 0.017(2)
C36 0.040(3) 0.044(3) 0.041(3) 0.009(2) 0.015(2) 0.011(2)
C37 0.028(2) 0.050(3) 0.029(3) 0.001(2) 0.007(2) 0.009(2)
C38 0.034(3) 0.064(3) 0.056(4) 0.008(3) 0.013(3) -0.002(2)
C39 0.041(3) 0.079(4) 0.044(3) -0.014(3) 0.004(3) 0.013(3)
C40 0.042(3) 0.061(3) 0.045(3) 0.012(3) 0.007(3) 0.017(2)
Cr2 0.0318(4) 0.0358(4) 0.0244(4) 0.0078(3) 0.0109(3) 0.0081(3)
P3 0.0326(6) 0.0349(6) 0.0245(6) 0.0071(5) 0.0108(5) 0.0060(5)
P4 0.0276(6) 0.0316(6) 0.0243(6) 0.0052(5) 0.0089(5) 0.0070(4)
N5 0.0320(19) 0.038(2) 0.0208(19) 0.0062(15) 0.0077(16) 0.0061(16)
N6 0.0274(19) 0.044(2) 0.028(2) 0.0071(16) 0.0091(17) 0.0069(16)
N7 0.036(2) 0.0326(19) 0.029(2) 0.0083(15) 0.0160(17) 0.0087(16)
N8 0.037(2) 0.0330(19) 0.026(2) 0.0054(15) 0.0102(17) 0.0082(16)
C41 0.033(2) 0.057(3) 0.028(3) 0.009(2) 0.006(2) 0.006(2)
C42 0.052(3) 0.065(4) 0.052(4) -0.010(3) 0.003(3) 0.001(3)
C43 0.060(4) 0.108(5) 0.056(4) 0.045(4) -0.010(3) -0.001(4)
C44 0.032(3) 0.106(5) 0.050(4) -0.020(3) -0.001(3) 0.016(3)
C45 0.039(3) 0.041(3) 0.027(3) 0.007(2) 0.006(2) 0.004(2)
C46 0.048(3) 0.044(3) 0.061(4) 0.013(3) 0.017(3) 0.009(2)
C47 0.064(4) 0.042(3) 0.093(5) 0.020(3) 0.014(4) 0.011(3)
C48 0.066(4) 0.048(3) 0.082(5) 0.028(3) 0.015(4) -0.008(3)
C49 0.055(3) 0.057(3) 0.057(4) 0.016(3) 0.025(3) -0.005(3)
C50 0.048(3) 0.042(3) 0.043(3) 0.010(2) 0.021(2) 0.004(2)
C51 0.035(2) 0.036(2) 0.031(3) 0.004(2) 0.011(2) 0.0041(19)
C52 0.044(3) 0.048(3) 0.036(3) 0.007(2) 0.018(2) 0.006(2)
C53 0.051(3) 0.060(3) 0.037(3) -0.005(2) 0.021(3) 0.004(3)
C54 0.057(3) 0.048(3) 0.061(4) -0.009(3) 0.026(3) 0.008(3)
C55 0.068(4) 0.041(3) 0.067(4) 0.008(3) 0.027(3) 0.016(3)
C56 0.050(3) 0.044(3) 0.043(3) 0.010(2) 0.021(3) 0.013(2)
C57 0.031(2) 0.060(3) 0.028(3) 0.010(2) 0.006(2) 0.005(2)
C58 0.042(3) 0.080(4) 0.067(4) -0.020(3) 0.006(3) 0.006(3)
C59 0.048(3) 0.149(7) 0.051(4) 0.054(4) 0.001(3) 0.002(4)
C60 0.036(3) 0.072(4) 0.051(3) 0.009(3) 0.010(3) 0.018(3)
C61 0.047(3) 0.033(2) 0.041(3) 0.010(2) 0.022(2) 0.013(2)
C62 0.065(4) 0.043(3) 0.057(4) 0.006(3) 0.015(3) 0.004(3)
C63 0.068(4) 0.036(3) 0.099(5) 0.018(3) 0.048(4) 0.023(3)
C64 0.082(4) 0.043(3) 0.057(4) 0.021(3) 0.032(3) 0.019(3)
C65 0.034(2) 0.036(2) 0.026(2) 0.0063(19) 0.012(2) 0.0026(19)
C66 0.037(3) 0.045(3) 0.034(3) 0.009(2) 0.010(2) 0.010(2)
C67 0.040(3) 0.065(3) 0.040(3) 0.008(3) 0.003(3) 0.004(2)
C68 0.057(3) 0.060(3) 0.028(3) 0.004(2) 0.005(3) -0.007(3)
C69 0.058(3) 0.043(3) 0.040(3) -0.003(2) 0.027(3) -0.002(2)
C70 0.039(3) 0.040(3) 0.040(3) 0.003(2) 0.018(2) 0.005(2)
C71 0.031(2) 0.032(2) 0.031(3) 0.0007(19) 0.010(2) 0.0065(18)
C72 0.037(3) 0.038(2) 0.036(3) 0.002(2) 0.014(2) 0.006(2)
C73 0.041(3) 0.044(3) 0.060(4) 0.005(2) 0.025(3) 0.006(2)
C74 0.032(3) 0.051(3) 0.081(4) 0.004(3) 0.018(3) -0.002(2)
C75 0.037(3) 0.066(4) 0.060(4) 0.012(3) -0.001(3) 0.010(3)
C76 0.035(3) 0.050(3) 0.043(3) 0.008(2) 0.007(2) 0.008(2)
C77 0.052(3) 0.031(2) 0.035(3) 0.007(2) 0.013(2) 0.010(2)
C78 0.065(4) 0.046(3) 0.132(6) 0.018(4) 0.043(4) 0.026(3)
C79 0.059(4) 0.042(3) 0.089(5) -0.001(3) 0.024(4) 0.003(3)
C80 0.290(13) 0.045(4) 0.053(4) 0.025(3) 0.051(6) 0.054(6)

loop_
_atom_type_symbol
_atom_type_description
_atom_type_scat_dispersion_real
_atom_type_scat_dispersion_imag
_atom_type_scat_source
C C 0.0033 0.0016 'International Tables Vol C Tables 4.2.6.8 and 6.1.1.4'
H H 0.0000 0.0000 'International Tables Vol C Tables 4.2.6.8 and 6.1.1.4'
N N 0.0061 0.0033 'International Tables Vol C Tables 4.2.6.8 and 6.1.1.4'
O O 0.0106 0.0060 'International Tables Vol C Tables 4.2.6.8 and 6.1.1.4'
P P 0.1023 0.0942 'International Tables Vol C Tables 4.2.6.8 and 6.1.1.4'
Cr Cr 0.3209 0.6236 'International Tables Vol C Tables 4.2.6.8 and 6.1.1.4'

loop_
_geom_angle_atom_site_label_1
_geom_angle_atom_site_label_2
_geom_angle_atom_site_label_3
_geom_angle
N1 Cr1 N4 144.06(13)
N1 Cr1 N3 119.53(14)
N4 Cr1 N3 71.47(13)
N1 Cr1 N2 71.30(12)
N4 Cr1 N2 120.69(13)
N3 Cr1 N2 145.59(13)
N1 Cr1 P2 142.87(10)
N4 Cr1 P2 35.78(10)
N3 Cr1 P2 35.70(9)
N2 Cr1 P2 145.82(9)
N1 Cr1 P1 35.56(9)
N4 Cr1 P1 145.54(10)
N3 Cr1 P1 142.98(10)
N2 Cr1 P1 35.79(9)
P2 Cr1 P1 178.28(4)
N1 P1 N2 100.00(17)
N1 P1 C5 115.30(18)
N2 P1 C5 112.04(19)
N1 P1 C11 112.2(2)
N2 P1 C11 114.27(18)
C5 P1 C11 103.50(19)
N1 P1 Cr1 49.82(12)
N2 P1 Cr1 50.25(11)
C5 P1 Cr1 130.81(14)
C11 P1 Cr1 125.69(14)
N3 P2 N4 100.23(17)
N3 P2 C31 111.71(19)
N4 P2 C31 115.19(19)
N3 P2 C25 115.10(19)
N4 P2 C25 112.2(2)
C31 P2 C25 102.96(18)
N3 P2 Cr1 50.25(12)
N4 P2 Cr1 49.99(12)
C31 P2 Cr1 127.48(13)
C25 P2 Cr1 129.56(13)
C1 N1 P1 130.8(3)
C1 N1 Cr1 129.2(3)
P1 N1 Cr1 94.62(15)
C17 N2 P1 130.5(3)
C17 N2 Cr1 128.5(2)
P1 N2 Cr1 93.96(15)
C21 N3 P2 130.2(3)
C21 N3 Cr1 129.4(3)
P2 N3 Cr1 94.05(17)
C37 N4 P2 130.5(3)
C37 N4 Cr1 128.2(3)
P2 N4 Cr1 94.23(16)
N1 C1 C3 111.7(4)
N1 C1 C4 105.9(4)
C3 C1 C4 108.1(4)
N1 C1 C2 111.5(4)
C3 C1 C2 110.3(4)
C4 C1 C2 109.1(5)
C10 C5 C6 118.1(4)
C10 C5 P1 118.8(3)
C6 C5 P1 123.0(4)
C7 C6 C5 121.2(5)
C6 C7 C8 119.9(5)
C9 C8 C7 120.1(5)
C8 C9 C10 119.8(5)
C5 C10 C9 120.9(4)
C16 C11 C12 118.4(4)
C16 C11 P1 117.7(3)
C12 C11 P1 123.8(4)
C13 C12 C11 120.4(5)
C14 C13 C12 120.4(5)
C15 C14 C13 120.0(5)
C14 C15 C16 119.9(5)
C11 C16 C15 121.0(4)
N2 C17 C20 107.0(3)
N2 C17 C18 112.8(3)
C20 C17 C18 108.4(4)
N2 C17 C19 110.6(3)
C20 C17 C19 108.4(4)
C18 C17 C19 109.6(4)
N3 C21 C22 106.7(4)
N3 C21 C24 112.6(4)
C22 C21 C24 108.6(5)
N3 C21 C23 111.2(4)
C22 C21 C23 108.3(4)
C24 C21 C23 109.4(4)
C30 C25 C26 118.8(4)
C30 C25 P2 122.8(3)
C26 C25 P2 118.4(3)
C27 C26 C25 120.2(5)
C26 C27 C28 120.5(5)
C29 C28 C27 119.7(5)
C30 C29 C28 119.8(5)
C29 C30 C25 121.1(5)
C32 C31 C36 118.4(4)
C32 C31 P2 122.4(3)
C36 C31 P2 119.0(3)
C33 C32 C31 121.3(4)
C34 C33 C32 119.8(4)
C33 C34 C35 120.0(4)
C34 C35 C36 120.4(5)
C35 C36 C31 120.0(4)
N4 C37 C39 106.8(3)
N4 C37 C40 110.6(4)
C39 C37 C40 108.9(4)
N4 C37 C38 113.1(4)
C39 C37 C38 107.8(4)
C40 C37 C38 109.4(4)
N8 Cr2 N5 118.39(13)
N8 Cr2 N7 71.31(13)
N5 Cr2 N7 146.18(14)
N8 Cr2 N6 145.63(14)
N5 Cr2 N6 71.25(13)
N7 Cr2 N6 120.65(13)
N8 Cr2 P4 35.54(9)
N5 Cr2 P4 143.00(10)
N7 Cr2 P4 35.77(9)
N6 Cr2 P4 145.74(10)
N8 Cr2 P3 141.86(9)
N5 Cr2 P3 35.66(9)
N7 Cr2 P3 146.83(9)
N6 Cr2 P3 35.64(10)
P4 Cr2 P3 177.40(4)
N6 P3 N5 99.89(17)
N6 P3 C51 112.31(19)
N5 P3 C51 115.2(2)
N6 P3 C45 113.9(2)
N5 P3 C45 112.18(19)
C51 P3 C45 103.80(19)
N6 P3 Cr2 50.28(12)
N5 P3 Cr2 49.70(12)
C51 P3 Cr2 131.21(14)
C45 P3 Cr2 124.99(15)
N8 P4 N7 100.14(17)
N8 P4 C65 115.79(19)
N7 P4 C65 111.58(19)
N8 P4 C71 111.16(19)
N7 P4 C71 115.76(19)
C65 P4 C71 102.99(19)
N8 P4 Cr2 49.94(12)
N7 P4 Cr2 50.21(12)
C65 P4 Cr2 129.56(14)
C71 P4 Cr2 127.46(14)
C41 N5 P3 130.6(3)
C41 N5 Cr2 130.4(3)
P3 N5 Cr2 94.64(16)
C57 N6 P3 129.9(3)
C57 N6 Cr2 129.0(3)
P3 N6 Cr2 94.08(16)
C61 N7 P4 130.3(3)
C61 N7 Cr2 128.1(3)
P4 N7 Cr2 94.02(15)
C77 N8 P4 130.4(3)
C77 N8 Cr2 129.6(3)
P4 N8 Cr2 94.52(16)
N5 C41 C44 107.0(4)
N5 C41 C43 112.7(4)
C44 C41 C43 110.2(5)
N5 C41 C42 111.3(4)
C44 C41 C42 106.3(4)
C43 C41 C42 109.1(5)
C50 C45 C46 117.5(4)
C50 C45 P3 124.0(3)
C46 C45 P3 118.4(3)
C45 C46 C47 121.4(5)
C48 C47 C46 119.9(5)
C49 C48 C47 120.1(5)
C48 C49 C50 119.5(5)
C45 C50 C49 121.6(5)
C56 C51 C52 118.2(4)
C56 C51 P3 118.5(3)
C52 C51 P3 123.2(3)
C51 C52 C53 120.2(5)
C54 C53 C52 121.0(5)
C53 C54 C55 120.1(5)
C54 C55 C56 119.7(5)
C51 C56 C55 120.8(5)
N6 C57 C59 107.4(4)
N6 C57 C60 113.5(4)
C59 C57 C60 108.0(4)
N6 C57 C58 110.5(4)
C59 C57 C58 109.0(5)
C60 C57 C58 108.3(4)
N7 C61 C62 110.0(4)
N7 C61 C63 106.8(3)
C62 C61 C63 109.3(4)
N7 C61 C64 113.5(4)
C62 C61 C64 109.3(4)
C63 C61 C64 107.9(4)
C66 C65 C70 118.2(4)
C66 C65 P4 118.6(3)
C70 C65 P4 123.1(3)
C65 C66 C67 120.8(4)
C68 C67 C66 121.0(5)
C67 C68 C69 119.5(5)
C68 C69 C70 120.2(5)
C69 C70 C65 120.2(5)
C72 C71 C76 118.4(4)
C72 C71 P4 123.3(3)
C76 C71 P4 118.2(3)
C73 C72 C71 120.7(5)
C74 C73 C72 120.7(5)
C75 C74 C73 119.6(5)
C74 C75 C76 120.0(5)
C71 C76 C75 120.6(5)
N8 C77 C80 107.2(4)
N8 C77 C79 110.6(4)
C80 C77 C79 110.4(5)
N8 C77 C78 113.2(4)
C80 C77 C78 108.5(5)
C79 C77 C78 106.9(4)
C84 O1 C81 108.7(5)
O1 C81 C82 105.3(5)
C81 C82 C83 103.7(6)
C84 C83 C82 102.4(6)
O1 C84 C83 108.2(7)
C85 O2 C88 99.6(11)
C86 C85 O2 106.2(10)
C87 C86 C85 109.7(10)
C86 C87 C88 108.9(11)
C87 C88 O2 102.6(11)

loop_
_geom_bond_atom_site_label_1
_geom_bond_atom_site_label_2
_geom_bond_distance
Cr1 N1 2.100(3)
Cr1 N4 2.104(3)
Cr1 N3 2.112(3)
Cr1 N2 2.111(3)
Cr1 P2 2.7400(11)
Cr1 P1 2.7397(11)
P1 N1 1.598(3)
P1 N2 1.606(3)
P1 C5 1.824(4)
P1 C11 1.830(4)
P2 N3 1.603(3)
P2 N4 1.606(4)
P2 C31 1.832(4)
P2 C25 1.838(4)
N1 C1 1.486(5)
N2 C17 1.481(5)
N3 C21 1.475(6)
N4 C37 1.475(6)
C1 C3 1.511(7)
C1 C4 1.529(7)
C1 C2 1.529(7)
C5 C10 1.384(6)
C5 C6 1.402(6)
C6 C7 1.371(7)
C7 C8 1.370(8)
C8 C9 1.390(8)
C9 C10 1.378(7)
C11 C16 1.384(7)
C11 C12 1.402(6)
C12 C13 1.387(6)
C13 C14 1.381(8)
C14 C15 1.374(7)
C15 C16 1.400(6)
C17 C20 1.527(6)
C17 C18 1.528(6)
C17 C19 1.527(6)
C21 C22 1.520(6)
C21 C24 1.530(6)
C21 C23 1.535(7)
C25 C30 1.383(6)
C25 C26 1.390(6)
C26 C27 1.379(6)
C27 C28 1.388(7)
C28 C29 1.375(7)
C29 C30 1.386(6)
C31 C32 1.394(6)
C31 C36 1.390(6)
C32 C33 1.379(6)
C33 C34 1.372(7)
C34 C35 1.383(7)
C35 C36 1.390(6)
C37 C39 1.531(6)
C37 C40 1.529(6)
C37 C38 1.538(6)
Cr2 N8 2.105(3)
Cr2 N5 2.101(3)
Cr2 N7 2.112(3)
Cr2 N6 2.117(3)
Cr2 P4 2.7413(12)
Cr2 P3 2.7454(12)
P3 N6 1.604(4)
P3 N5 1.606(3)
P3 C51 1.829(4)
P3 C45 1.829(4)
P4 N8 1.599(3)
P4 N7 1.606(3)
P4 C65 1.832(4)
P4 C71 1.837(4)
N5 C41 1.478(6)
N6 C57 1.474(6)
N7 C61 1.477(5)
N8 C77 1.482(5)
C41 C44 1.528(6)
C41 C43 1.522(7)
C41 C42 1.539(7)
C45 C50 1.391(6)
C45 C46 1.385(6)
C46 C47 1.385(7)
C47 C48 1.378(8)
C48 C49 1.377(8)
C49 C50 1.385(7)
C51 C56 1.388(6)
C51 C52 1.400(6)
C52 C53 1.386(7)
C53 C54 1.361(7)
C54 C55 1.378(8)
C55 C56 1.396(7)
C57 C59 1.515(7)
C57 C60 1.527(6)
C57 C58 1.529(8)
C61 C62 1.526(7)
C61 C63 1.531(6)
C61 C64 1.526(6)
C65 C66 1.392(6)
C65 C70 1.398(6)
C66 C67 1.376(7)
C67 C68 1.365(7)
C68 C69 1.386(8)
C69 C70 1.392(7)
C71 C72 1.391(6)
C71 C76 1.390(6)
C72 C73 1.381(6)
C73 C74 1.372(8)
C74 C75 1.385(8)
C75 C76 1.389(7)
C77 C80 1.499(7)
C77 C79 1.500(8)
C77 C78 1.536(7)
O1 C84 1.409(8)
O1 C81 1.438(7)
C81 C82 1.450(9)
C82 C83 1.524(10)
C83 C84 1.493(10)
O2 C85 1.427(14)
O2 C88 1.555(16)
C85 C86 1.362(13)
C86 C87 1.301(13)
C87 C88 1.449(16)

loop_
_geom_torsion_atom_site_label_1
_geom_torsion_atom_site_label_2
_geom_torsion_atom_site_label_3
_geom_torsion_atom_site_label_4
_geom_torsion
N4 Cr1 P1 N1 -115.0(2)
N3 Cr1 P1 N1 63.4(2)
N2 Cr1 P1 N1 -176.4(2)
P2 Cr1 P1 N1 24.3(15)
N1 Cr1 P1 N2 176.4(2)
N4 Cr1 P1 N2 61.4(2)
N3 Cr1 P1 N2 -120.2(2)
P2 Cr1 P1 N2 -159.3(14)
N1 Cr1 P1 C5 90.6(2)
N4 Cr1 P1 C5 -24.4(3)
N3 Cr1 P1 C5 154.0(2)
N2 Cr1 P1 C5 -85.8(2)
P2 Cr1 P1 C5 114.9(14)
N1 Cr1 P1 C11 -90.2(2)
N4 Cr1 P1 C11 154.9(2)
N3 Cr1 P1 C11 -26.8(2)
N2 Cr1 P1 C11 93.5(2)
P2 Cr1 P1 C11 -65.9(15)
N1 Cr1 P2 N3 64.0(2)
N4 Cr1 P2 N3 -178.6(2)
N2 Cr1 P2 N3 -117.9(2)
P1 Cr1 P2 N3 40.6(15)
N1 Cr1 P2 N4 -117.5(2)
N3 Cr1 P2 N4 178.6(2)
N2 Cr1 P2 N4 60.7(2)
P1 Cr1 P2 N4 -140.8(14)
N1 Cr1 P2 C31 -24.2(3)
N4 Cr1 P2 C31 93.2(2)
N3 Cr1 P2 C31 -88.2(2)
N2 Cr1 P2 C31 153.9(2)
P1 Cr1 P2 C31 -47.6(15)
N1 Cr1 P2 C25 155.6(3)
N4 Cr1 P2 C25 -86.9(3)
N3 Cr1 P2 C25 91.6(3)
N2 Cr1 P2 C25 -26.2(3)
P1 Cr1 P2 C25 132.2(14)
N2 P1 N1 C1 152.3(4)
C5 P1 N1 C1 32.0(4)
C11 P1 N1 C1 -86.1(4)
Cr1 P1 N1 C1 155.2(4)
N2 P1 N1 Cr1 -2.85(19)
C5 P1 N1 Cr1 -123.16(18)
C11 P1 N1 Cr1 118.68(17)
N4 Cr1 N1 C1 -36.7(5)
N3 Cr1 N1 C1 62.4(4)
N2 Cr1 N1 C1 -153.6(4)
P2 Cr1 N1 C1 25.4(4)
P1 Cr1 N1 C1 -155.8(4)
N4 Cr1 N1 P1 119.1(2)
N3 Cr1 N1 P1 -141.78(15)
N2 Cr1 N1 P1 2.25(15)
P2 Cr1 N1 P1 -178.83(7)
N1 P1 N2 C17 154.4(4)
C5 P1 N2 C17 -82.9(4)
C11 P1 N2 C17 34.4(4)
Cr1 P1 N2 C17 151.6(4)
N1 P1 N2 Cr1 2.83(19)
C5 P1 N2 Cr1 125.48(16)
C11 P1 N2 Cr1 -117.22(18)
N1 Cr1 N2 C17 -154.7(4)
N4 Cr1 N2 C17 62.8(4)
N3 Cr1 N2 C17 -39.5(4)
P2 Cr1 N2 C17 26.4(4)
P1 Cr1 N2 C17 -152.5(4)
N1 Cr1 N2 P1 -2.24(15)
N4 Cr1 N2 P1 -144.72(15)
N3 Cr1 N2 P1 113.0(2)
P2 Cr1 N2 P1 178.92(8)
N4 P2 N3 C21 152.0(4)
C31 P2 N3 C21 -85.5(4)
C25 P2 N3 C21 31.4(4)
Cr1 P2 N3 C21 153.1(4)
N4 P2 N3 Cr1 -1.12(18)
C31 P2 N3 Cr1 121.38(17)
C25 P2 N3 Cr1 -121.68(18)
N1 Cr1 N3 C21 65.1(4)
N4 Cr1 N3 C21 -152.6(4)
N2 Cr1 N3 C21 -35.0(5)
P2 Cr1 N3 C21 -153.5(4)
P1 Cr1 N3 C21 28.4(4)
N1 Cr1 N3 P2 -141.44(15)
N4 Cr1 N3 P2 0.89(14)
N2 Cr1 N3 P2 118.5(2)
P1 Cr1 N3 P2 -178.14(7)
N3 P2 N4 C37 152.6(4)
C31 P2 N4 C37 32.6(4)
C25 P2 N4 C37 -84.8(4)
Cr1 P2 N4 C37 151.5(4)
N3 P2 N4 Cr1 1.12(18)
C31 P2 N4 Cr1 -118.89(17)
C25 P2 N4 Cr1 123.76(17)
N1 Cr1 N4 C37 -38.4(4)
N3 Cr1 N4 C37 -153.4(4)
N2 Cr1 N4 C37 62.2(4)
P2 Cr1 N4 C37 -152.5(4)
P1 Cr1 N4 C37 25.6(4)
N1 Cr1 N4 P2 114.1(2)
N3 Cr1 N4 P2 -0.89(14)
N2 Cr1 N4 P2 -145.27(14)
P1 Cr1 N4 P2 178.08(7)
P1 N1 C1 C3 -64.6(5)
Cr1 N1 C1 C3 82.7(4)
P1 N1 C1 C4 178.0(4)
Cr1 N1 C1 C4 -34.7(5)
P1 N1 C1 C2 59.4(6)
Cr1 N1 C1 C2 -153.3(4)
N1 P1 C5 C10 92.0(4)
N2 P1 C5 C10 -21.5(4)
C11 P1 C5 C10 -145.1(3)
Cr1 P1 C5 C10 34.3(4)
N1 P1 C5 C6 -84.0(4)
N2 P1 C5 C6 162.5(3)
C11 P1 C5 C6 38.9(4)
Cr1 P1 C5 C6 -141.7(3)
C10 C5 C6 C7 -0.9(7)
P1 C5 C6 C7 175.2(4)
C5 C6 C7 C8 1.3(7)
C6 C7 C8 C9 -0.8(8)
C7 C8 C9 C10 -0.2(8)
C6 C5 C10 C9 -0.2(7)
P1 C5 C10 C9 -176.4(4)
C8 C9 C10 C5 0.7(8)
N1 P1 C11 C16 -22.6(4)
N2 P1 C11 C16 90.3(4)
C5 P1 C11 C16 -147.6(3)
Cr1 P1 C11 C16 33.0(4)
N1 P1 C11 C12 161.9(3)
N2 P1 C11 C12 -85.1(4)
C5 P1 C11 C12 37.0(4)
Cr1 P1 C11 C12 -142.4(3)
C16 C11 C12 C13 -1.9(6)
P1 C11 C12 C13 173.5(3)
C11 C12 C13 C14 1.0(7)
C12 C13 C14 C15 0.6(8)
C13 C14 C15 C16 -1.4(8)
C12 C11 C16 C15 1.1(7)
P1 C11 C16 C15 -174.6(4)
C14 C15 C16 C11 0.5(8)
P1 N2 C17 C20 169.1(3)
Cr1 N2 C17 C20 -48.2(5)
P1 N2 C17 C18 50.1(5)
Cr1 N2 C17 C18 -167.2(3)
P1 N2 C17 C19 -73.1(5)
Cr1 N2 C17 C19 69.6(4)
P2 N3 C21 C22 173.5(4)
Cr1 N3 C21 C22 -42.2(5)
P2 N3 C21 C24 54.5(5)
Cr1 N3 C21 C24 -161.2(3)
P2 N3 C21 C23 -68.6(5)
Cr1 N3 C21 C23 75.7(4)
N3 P2 C25 C30 -86.4(4)
N4 P2 C25 C30 159.8(4)
C31 P2 C25 C30 35.4(4)
Cr1 P2 C25 C30 -144.5(3)
N3 P2 C25 C26 91.8(4)
N4 P2 C25 C26 -22.0(4)
C31 P2 C25 C26 -146.5(4)
Cr1 P2 C25 C26 33.7(4)
C30 C25 C26 C27 1.7(7)
P2 C25 C26 C27 -176.6(4)
C25 C26 C27 C28 -1.1(8)
C26 C27 C28 C29 0.3(8)
C27 C28 C29 C30 -0.3(8)
C28 C29 C30 C25 0.9(8)
C26 C25 C30 C29 -1.6(7)
P2 C25 C30 C29 176.6(4)
N3 P2 C31 C32 164.2(4)
N4 P2 C31 C32 -82.4(4)
C25 P2 C31 C32 40.1(4)
Cr1 P2 C31 C32 -140.0(3)
N3 P2 C31 C36 -19.5(4)
N4 P2 C31 C36 94.0(4)
C25 P2 C31 C36 -143.5(4)
Cr1 P2 C31 C36 36.3(4)
C36 C31 C32 C33 -0.5(7)
P2 C31 C32 C33 175.9(4)
C31 C32 C33 C34 0.5(7)
C32 C33 C34 C35 0.5(8)
C33 C34 C35 C36 -1.5(8)
C34 C35 C36 C31 1.5(8)
C32 C31 C36 C35 -0.5(7)
P2 C31 C36 C35 -177.0(4)
P2 N4 C37 C39 169.6(4)
Cr1 N4 C37 C39 -47.7(5)
P2 N4 C37 C40 -72.0(5)
Cr1 N4 C37 C40 70.7(4)
P2 N4 C37 C38 51.2(5)
Cr1 N4 C37 C38 -166.1(3)
N8 Cr2 P3 N6 121.2(2)
N5 Cr2 P3 N6 -175.9(2)
N7 Cr2 P3 N6 -57.7(3)
P4 Cr2 P3 N6 123.6(10)
N8 Cr2 P3 N5 -63.0(2)
N7 Cr2 P3 N5 118.2(3)
N6 Cr2 P3 N5 175.9(2)
P4 Cr2 P3 N5 -60.5(10)
N8 Cr2 P3 C51 -152.9(3)
N5 Cr2 P3 C51 -90.0(3)
N7 Cr2 P3 C51 28.2(3)
N6 Cr2 P3 C51 85.9(3)
P4 Cr2 P3 C51 -150.5(10)
N8 Cr2 P3 C45 27.6(3)
N5 Cr2 P3 C45 90.6(2)
N7 Cr2 P3 C45 -151.2(3)
N6 Cr2 P3 C45 -93.5(3)
P4 Cr2 P3 C45 30.1(11)
N5 Cr2 P4 N8 -60.1(2)
N7 Cr2 P4 N8 178.6(2)
N6 Cr2 P4 N8 117.9(2)
P3 Cr2 P4 N8 -2.6(10)
N8 Cr2 P4 N7 -178.6(2)
N5 Cr2 P4 N7 121.3(2)
N6 Cr2 P4 N7 -60.7(3)
P3 Cr2 P4 N7 179(100)
N8 Cr2 P4 C65 -92.4(2)
N5 Cr2 P4 C65 -152.5(2)
N7 Cr2 P4 C65 86.2(2)
N6 Cr2 P4 C65 25.4(3)
P3 Cr2 P4 C65 -95.1(10)
N8 Cr2 P4 C71 87.1(2)
N5 Cr2 P4 C71 27.0(2)
N7 Cr2 P4 C71 -94.3(2)
N6 Cr2 P4 C71 -155.0(2)
P3 Cr2 P4 C71 84.5(10)
N6 P3 N5 C41 -154.7(4)
C51 P3 N5 C41 -34.2(4)
C45 P3 N5 C41 84.3(4)
Cr2 P3 N5 C41 -157.9(4)
N6 P3 N5 Cr2 3.23(19)
C51 P3 N5 Cr2 123.75(18)
C45 P3 N5 Cr2 -117.78(18)
N8 Cr2 N5 C41 -60.7(4)
N7 Cr2 N5 C41 38.0(5)
N6 Cr2 N5 C41 155.4(4)
P4 Cr2 N5 C41 -25.8(4)
P3 Cr2 N5 C41 158.0(4)
N8 Cr2 N5 P3 141.30(15)
N7 Cr2 N5 P3 -120.0(2)
N6 Cr2 N5 P3 -2.55(15)
P4 Cr2 N5 P3 176.24(7)
N5 P3 N6 C57 -155.0(4)
C51 P3 N6 C57 82.4(4)
C45 P3 N6 C57 -35.3(4)
Cr2 P3 N6 C57 -151.8(5)
N5 P3 N6 Cr2 -3.20(18)
C51 P3 N6 Cr2 -125.80(17)
C45 P3 N6 Cr2 116.57(19)
N8 Cr2 N6 C57 41.6(5)
N5 Cr2 N6 C57 154.8(4)
N7 Cr2 N6 C57 -60.3(4)
P4 Cr2 N6 C57 -23.9(5)
P3 Cr2 N6 C57 152.2(4)
N8 Cr2 N6 P3 -110.6(2)
N5 Cr2 N6 P3 2.55(15)
N7 Cr2 N6 P3 147.49(15)
P4 Cr2 N6 P3 -176.16(8)
N8 P4 N7 C61 -151.6(4)
C65 P4 N7 C61 85.3(4)
C71 P4 N7 C61 -32.0(5)
Cr2 P4 N7 C61 -150.5(5)
N8 P4 N7 Cr2 -1.09(19)
C65 P4 N7 Cr2 -124.19(17)
C71 P4 N7 Cr2 118.48(18)
N8 Cr2 N7 C61 152.4(4)
N5 Cr2 N7 C61 39.0(5)
N6 Cr2 N7 C61 -63.3(4)
P4 Cr2 N7 C61 151.5(4)
P3 Cr2 N7 C61 -28.4(5)
N8 Cr2 N7 P4 0.86(15)
N5 Cr2 N7 P4 -112.5(2)
N6 Cr2 N7 P4 145.19(16)
P3 Cr2 N7 P4 -179.90(8)
N7 P4 N8 C77 -153.9(4)
C65 P4 N8 C77 -33.8(4)
C71 P4 N8 C77 83.2(4)
Cr2 P4 N8 C77 -155.0(5)
N7 P4 N8 Cr2 1.09(19)
C65 P4 N8 Cr2 121.19(18)
C71 P4 N8 Cr2 -121.77(17)
N5 Cr2 N8 C77 -61.0(4)
N7 Cr2 N8 C77 154.5(4)
N6 Cr2 N8 C77 37.2(5)
P4 Cr2 N8 C77 155.3(5)
P3 Cr2 N8 C77 -24.9(4)
N5 Cr2 N8 P4 143.63(15)
N7 Cr2 N8 P4 -0.86(15)
N6 Cr2 N8 P4 -118.2(2)
P3 Cr2 N8 P4 179.81(8)
P3 N5 C41 C44 -177.9(4)
Cr2 N5 C41 C44 31.6(6)
P3 N5 C41 C43 -56.6(6)
Cr2 N5 C41 C43 152.9(4)
P3 N5 C41 C42 66.3(5)
Cr2 N5 C41 C42 -84.2(5)
N6 P3 C45 C50 89.2(4)
N5 P3 C45 C50 -158.2(4)
C51 P3 C45 C50 -33.2(5)
Cr2 P3 C45 C50 146.3(3)
N6 P3 C45 C46 -87.0(4)
N5 P3 C45 C46 25.5(4)
C51 P3 C45 C46 150.5(4)
Cr2 P3 C45 C46 -29.9(5)
C50 C45 C46 C47 -2.8(8)
P3 C45 C46 C47 173.7(5)
C45 C46 C47 C48 1.7(9)
C46 C47 C48 C49 0.0(10)
C47 C48 C49 C50 -0.5(9)
C46 C45 C50 C49 2.3(7)
P3 C45 C50 C49 -174.0(4)
C48 C49 C50 C45 -0.7(8)
N6 P3 C51 C56 22.3(4)
N5 P3 C51 C56 -91.2(4)
C45 P3 C51 C56 145.8(4)
Cr2 P3 C51 C56 -33.7(5)
N6 P3 C51 C52 -159.7(4)
N5 P3 C51 C52 86.9(4)
C45 P3 C51 C52 -36.2(4)
Cr2 P3 C51 C52 144.3(3)
C56 C51 C52 C53 0.3(7)
P3 C51 C52 C53 -177.8(4)
C51 C52 C53 C54 -0.4(7)
C52 C53 C54 C55 0.5(8)
C53 C54 C55 C56 -0.4(8)
C52 C51 C56 C55 -0.2(7)
P3 C51 C56 C55 177.9(4)
C54 C55 C56 C51 0.3(8)
P3 N6 C57 C59 -165.9(4)
Cr2 N6 C57 C59 51.4(6)
P3 N6 C57 C60 -46.6(6)
Cr2 N6 C57 C60 170.7(3)
P3 N6 C57 C58 75.2(5)
Cr2 N6 C57 C58 -67.5(5)
P4 N7 C61 C62 75.2(5)
Cr2 N7 C61 C62 -66.2(5)
P4 N7 C61 C63 -166.4(4)
Cr2 N7 C61 C63 52.2(5)
P4 N7 C61 C64 -47.6(6)
Cr2 N7 C61 C64 171.0(3)
N8 P4 C65 C66 -95.2(4)
N7 P4 C65 C66 18.4(4)
C71 P4 C65 C66 143.2(3)
Cr2 P4 C65 C66 -37.1(4)
N8 P4 C65 C70 82.0(4)
N7 P4 C65 C70 -164.3(3)
C71 P4 C65 C70 -39.5(4)
Cr2 P4 C65 C70 140.1(3)
C70 C65 C66 C67 0.2(6)
P4 C65 C66 C67 177.6(4)
C65 C66 C67 C68 -1.4(7)
C66 C67 C68 C69 0.5(8)
C67 C68 C69 C70 1.6(7)
C68 C69 C70 C65 -2.7(7)
C66 C65 C70 C69 1.8(6)
P4 C65 C70 C69 -175.4(3)
N8 P4 C71 C72 -161.2(3)
N7 P4 C71 C72 85.4(4)
C65 P4 C71 C72 -36.6(4)
Cr2 P4 C71 C72 143.7(3)
N8 P4 C71 C76 21.4(4)
N7 P4 C71 C76 -91.9(4)
C65 P4 C71 C76 146.0(3)
Cr2 P4 C71 C76 -33.6(4)
C76 C71 C72 C73 0.0(6)
P4 C71 C72 C73 -177.4(3)
C71 C72 C73 C74 -1.0(7)
C72 C73 C74 C75 0.7(8)
C73 C74 C75 C76 0.6(8)
C72 C71 C76 C75 1.3(7)
P4 C71 C76 C75 178.8(4)
C74 C75 C76 C71 -1.6(8)
P4 N8 C77 C80 -162.9(5)
Cr2 N8 C77 C80 50.2(6)
P4 N8 C77 C79 76.6(5)
Cr2 N8 C77 C79 -70.3(5)
P4 N8 C77 C78 -43.3(6)
Cr2 N8 C77 C78 169.8(4)
C84 O1 C81 C82 25.6(7)
O1 C81 C82 C83 -34.4(7)
C81 C82 C83 C84 30.2(8)
C81 O1 C84 C83 -5.7(8)
C82 C83 C84 O1 -15.2(9)
C88 O2 C85 C86 34.3(12)
O2 C85 C86 C87 -36.3(14)
C85 C86 C87 C88 20.1(15)
C86 C87 C88 O2 2.5(15)
C85 O2 C88 C87 -22.0(13)
